data_7129723
loop_
_publ_author_name
'Cheng, Xiang'
'Shen, Chong'
'Dong, Xiu-Qin'
'Wang, Chun-Jiang'

_publ_section_title
;
 Iridium-catalyzed asymmetric double allylic alkylation of azlactone:
 efficient access to chiral \a-amino acid derivatives
;
_journal_name_full 'Chemical Communications'
_journal_paper_doi 10.1039/D2CC00328G
_journal_year 2022
_chemical_absolute_configuration ad
_chemical_formula_moiety 'C28 H23 Cl4 N O3'
_chemical_formula_sum 'C28 H23 Cl4 N O3'
_chemical_formula_weight 563.27
_space_group_crystal_system orthorhombic
_space_group_IT_number 19
_space_group_name_Hall 'P 2ac 2ab'
_space_group_name_H-M_alt 'P 21 21 21'
_atom_sites_solution_hydrogens geom
_atom_sites_solution_primary dual
_audit_creation_date 2021-07-13
_audit_creation_method
;
Olex2 1.3
(compiled 2020.11.12 svn.r5f609507 for OlexSys, GUI svn.r6272)
;
_audit_update_record
;
2021-12-24 deposited with the CCDC.	2022-02-08 downloaded from the CCDC.
;
_cell_angle_alpha 90
_cell_angle_beta 90
_cell_angle_gamma 90
_cell_formula_units_Z 4
_cell_length_a 11.76191(4)
_cell_length_b 13.60474(5)
_cell_length_c 16.49635(6)
_cell_measurement_reflns_used 31908
_cell_measurement_temperature 100.00(10)
_cell_measurement_theta_max 73.5900
_cell_measurement_theta_min 4.5940
_cell_volume 2639.708(16)
_computing_cell_refinement 'CrysAlisPro 1.171.39.28b (Rigaku OD, 2015)'
_computing_data_collection 'CrysAlisPro 1.171.39.28b (Rigaku OD, 2015)'
_computing_data_reduction 'CrysAlisPro 1.171.39.28b (Rigaku OD, 2015)'
_computing_molecular_graphics 'Olex2 1.3 (Dolomanov et al., 2009)'
_computing_publication_material 'Olex2 1.3 (Dolomanov et al., 2009)'
_computing_structure_refinement 'SHELXL 2018/3 (Sheldrick, 2015)'
_computing_structure_solution 'SHELXT 2014/5 (Sheldrick, 2014)'
_diffrn_ambient_environment N~2~
_diffrn_ambient_temperature 100.00(10)
_diffrn_detector 'CCD plate'
_diffrn_measured_fraction_theta_full 1.000
_diffrn_measured_fraction_theta_max 0.993
_diffrn_measurement_details
;
List of Runs (angles in degrees, time in seconds):

  # Type    Start    End  Width  t~exp~   \w     \q     \k     \f   Frames
#--------------------------------------------------------------------------
  1  \w    -73.00 -29.00   0.50    0.50    --    0.00 -42.00 -17.00   88
  2  \w     93.00 147.00   0.50    0.50    --   94.60  42.00 134.00  108
  3  \w     43.00 102.00   0.50    0.50    --   94.60 -42.00 -17.00  118
  4  \w      5.00  39.00   0.50    0.50    --   94.60 -42.00 -17.00   68
  5  \w    -33.00  31.00   0.50    0.50    --    0.00 -82.00  30.00  128
  6  \w     10.00  56.00   0.50    0.50    --    0.00  19.00 -90.00   92
  7  \w    -45.00  28.00   0.50    0.50    --    0.00 -77.00 -90.00  146
  8  \w      4.00  37.00   0.50    0.50    --    0.00  42.00 134.00   66
  9  \w    -33.00  15.00   0.50    0.50    --    0.00 -82.00 -30.00   96
 10  \w     68.00  94.00   0.50    0.50    --   94.60  69.00-151.52   52
 11  \w      6.00  93.00   0.50    0.50    --   94.60 -30.00-180.00  174
 12  \w    127.00 170.00   0.50    0.50    --   94.60  61.00 -60.00   86
 13  \w     75.00 117.00   0.50    0.50    --   94.60  45.00 -90.00   84
 14  \w    124.00 162.00   0.50    0.50    --   94.60  30.00-180.00   76
 15  \w     71.00  98.00   0.50    0.50    --   94.60  61.00-120.00   54
 16  \w    149.00 175.00   0.50    0.50    --   94.60  61.00-120.00   52
 17  \w     90.00 184.00   0.50    0.50    --   94.60  30.00  90.00  188
 18  \w     77.00 128.00   0.50    0.50    --   94.60  45.00 -60.00  102
 19  \w    108.00 182.00   0.50    0.50    --   94.60  75.00-109.69  148
 20  \w     74.00 110.00   0.50    0.50    --   94.60 -61.00-180.00   72
 21  \w     10.00  38.00   0.50    0.50    --   94.60 -61.00-180.00   56
 22  \w     84.00 110.00   0.50    0.50    --   94.60  30.00-180.00   52
 23  \w    117.00 157.00   0.50    0.50    --   94.60  45.00-150.00   80
 24  \w     80.00 183.00   0.50    0.50    --   94.60  77.00 150.00  206
 25  \w     75.00 108.00   0.50    0.50    --   94.60  45.00-150.00   66
 26  \w     71.00  96.00   0.50    0.50    --   94.60  61.00-150.00   50
 27  \w     35.00 124.00   0.50    0.50    --   94.60 -77.00  90.00  178
 28  \w     73.00  99.00   0.50    0.50    --   94.60  54.00-121.89   52
 29  \w    159.00 184.00   0.50    0.50    --   94.60  69.00-151.52   50
 30  \w     73.00 110.00   0.50    0.50    --   94.60  55.00 -89.61   74
 31  \w     80.00 131.00   0.50    0.50    --   94.60  77.00  30.00  102
 32  \w     79.00 160.00   0.50    0.50    --   94.60  30.00-120.00  162
 33  \w     66.00  91.00   0.50    0.50    --   94.60  75.00-109.69   50
 34  \w     71.00  96.00   0.50    0.50    --   94.60  61.00-180.00   50
 35  \w      7.00 106.00   0.50    0.50    --   94.60 -45.00-180.00  198
;
_diffrn_measurement_device 'four-circle diffractometer'
_diffrn_measurement_device_type 'XtaLAB AFC12 (RINC): Kappa single'
_diffrn_measurement_method '\w scans'
_diffrn_orient_matrix_type 'CrysAlisPro convention (1999,Acta A55,543-557)'
_diffrn_orient_matrix_UB_11 0.0528201000
_diffrn_orient_matrix_UB_12 -0.0315817000
_diffrn_orient_matrix_UB_13 -0.0813311000
_diffrn_orient_matrix_UB_21 -0.1119930000
_diffrn_orient_matrix_UB_22 -0.0513276000
_diffrn_orient_matrix_UB_23 -0.0235150000
_diffrn_orient_matrix_UB_31 -0.0425563000
_diffrn_orient_matrix_UB_32 0.0959039000
_diffrn_orient_matrix_UB_33 -0.0394351000
_diffrn_radiation_monochromator graphite
_diffrn_radiation_probe x-ray
_diffrn_radiation_type 'Cu K\a'
_diffrn_radiation_wavelength 1.54184
_diffrn_reflns_av_R_equivalents 0.0239
_diffrn_reflns_av_unetI/netI 0.0120
_diffrn_reflns_Laue_measured_fraction_full 1.000
_diffrn_reflns_Laue_measured_fraction_max 0.993
_diffrn_reflns_limit_h_max 14
_diffrn_reflns_limit_h_min -14
_diffrn_reflns_limit_k_max 16
_diffrn_reflns_limit_k_min -16
_diffrn_reflns_limit_l_max 20
_diffrn_reflns_limit_l_min -20
_diffrn_reflns_number 35174
_diffrn_reflns_point_group_measured_fraction_full 1.000
_diffrn_reflns_point_group_measured_fraction_max 0.989
_diffrn_reflns_theta_full 67.684
_diffrn_reflns_theta_max 73.996
_diffrn_reflns_theta_min 4.212
_diffrn_source 'fine-focus sealed X-ray tube'
_diffrn_source_type 'Enhance (Cu) X-ray Source'
_exptl_absorpt_coefficient_mu 4.330
_exptl_absorpt_correction_T_max 1.00000
_exptl_absorpt_correction_T_min 0.63291
_exptl_absorpt_correction_type multi-scan
_exptl_absorpt_process_details
;
CrysAlisPro 1.171.39.28b (Rigaku Oxford Diffraction, 2015)
Empirical absorption correction using spherical harmonics,
 implemented in SCALE3 ABSPACK scaling algorithm.
;
_exptl_crystal_colour 'clear colourless'
_exptl_crystal_colour_lustre clear
_exptl_crystal_colour_primary colourless
_exptl_crystal_density_diffrn 1.417
_exptl_crystal_description block
_exptl_crystal_F_000 1160
_exptl_crystal_size_max 0.25
_exptl_crystal_size_mid 0.15
_exptl_crystal_size_min 0.1
_refine_diff_density_max 0.215
_refine_diff_density_min -0.176
_refine_diff_density_rms 0.033
_refine_ls_abs_structure_details
;
 Flack x determined using 2282 quotients [(I+)-(I-)]/[(I+)+(I-)]
 (Parsons, Flack and Wagner, Acta Cryst. B69 (2013) 249-259).
;
_refine_ls_abs_structure_Flack 0.003(2)
_refine_ls_extinction_coef 0.00078(9)
_refine_ls_extinction_expression Fc^*^=kFc[1+0.001xFc^2^\l^3^/sin(2\q)]^-1/4^
_refine_ls_extinction_method 'SHELXL-2018/3 (Sheldrick 2018)'
_refine_ls_goodness_of_fit_ref 1.032
_refine_ls_hydrogen_treatment constr
_refine_ls_matrix_type full
_refine_ls_number_parameters 327
_refine_ls_number_reflns 5307
_refine_ls_number_restraints 0
_refine_ls_restrained_S_all 1.032
_refine_ls_R_factor_all 0.0193
_refine_ls_R_factor_gt 0.0193
_refine_ls_shift/su_max 0.001
_refine_ls_shift/su_mean 0.000
_refine_ls_structure_factor_coef Fsqd
_refine_ls_weighting_details 'w=1/[\s^2^(Fo^2^)+(0.0280P)^2^+0.7437P] where P=(Fo^2^+2Fc^2^)/3'
_refine_ls_weighting_scheme calc
_refine_ls_wR_factor_gt 0.0514
_refine_ls_wR_factor_ref 0.0514
_reflns_Friedel_coverage 0.767
_reflns_Friedel_fraction_full 1.000
_reflns_Friedel_fraction_max 0.983
_reflns_number_gt 5297
_reflns_number_total 5307
_reflns_threshold_expression 'I > 2\s(I)'
_cod_data_source_file d2cc00328g2.cif
_cod_data_source_block 20210713_cgxg-2-152
_cod_original_cell_volume 2639.710(17)
_cod_database_code 7129723
_shelx_shelxl_version_number 2018/3
_shelx_space_group_comment
;
The symmetry employed for this shelxl refinement is uniquely defined
by the following loop, which should always be used as a source of
symmetry information in preference to the above space-group names.
They are only intended as comments.
;
_shelx_estimated_absorpt_t_max 0.671
_shelx_estimated_absorpt_t_min 0.411
_reflns_odcompleteness_completeness 100.00
_reflns_odcompleteness_iscentric 1
_reflns_odcompleteness_theta 66.97
_olex2_refinement_description
;
1. Fixed Uiso
 At 1.2 times of:
  All C(H) groups, All C(H,H) groups, All N(H) groups
 At 1.5 times of:
  All C(H,H,H) groups
2.a Ternary CH refined with riding coordinates:
 C00E(H00E), C00L(H00L)
2.b Aromatic/amide H refined with riding coordinates:
 N008(H008), C00B(H00B), C00C(H00C), C00G(H00G), C00H(H00H), C00J(H00J),
 C00O(H00O), C00P(H00P), C00R(H00R), C00T(H00T), C00V(H00V), C00X(H00X),
 C00Y(H00Y), C010(H010)
2.c X=CH2 refined with riding coordinates:
 C00M(H00A,H00D), C00W(H00F,H00I)
2.d Idealised Me refined as rotating group:
 C00Z(H00K,H00M,H00N)
;
_olex2_submission_special_instructions 'No special instructions were received'
_oxdiff_exptl_absorpt_empirical_details
;
Empirical correction (ABSPACK) includes:
- Absorption correction using spherical harmonics
- Frame scaling
;
_oxdiff_exptl_absorpt_empirical_full_max 1.929
_oxdiff_exptl_absorpt_empirical_full_min 0.764

loop_
_space_group_symop_operation_xyz
'x, y, z'
'-x+1/2, -y, z+1/2'
'-x, y+1/2, -z+1/2'
'x+1/2, -y+1/2, -z'

loop_
_atom_site_label
_atom_site_type_symbol
_atom_site_fract_x
_atom_site_fract_y
_atom_site_fract_z
_atom_site_U_iso_or_equiv
_atom_site_adp_type
_atom_site_occupancy
_atom_site_site_symmetry_order
_atom_site_calc_flag
_atom_site_refinement_flags_posn
_atom_site_refinement_flags_adp
_atom_site_refinement_flags_occupancy
_atom_site_disorder_assembly
_atom_site_disorder_group
Cl01 Cl 0.38219(4) 0.77683(3) 0.89433(3) 0.02598(11) Uani 1 1 d . . . . .
Cl02 Cl 0.36187(4) 0.83464(3) 0.57201(3) 0.02689(11) Uani 1 1 d . . . . .
Cl03 Cl 0.40851(4) 0.09724(3) 0.51028(3) 0.02841(11) Uani 1 1 d . . . . .
Cl04 Cl 0.36963(5) 0.06204(4) 0.83417(3) 0.03359(12) Uani 1 1 d . . . . .
O005 O 0.41592(10) 0.43651(9) 0.76445(7) 0.0186(2) Uani 1 1 d . . . . .
O006 O 0.25531(10) 0.41095(9) 0.83392(7) 0.0175(2) Uani 1 1 d . . . . .
O007 O 0.21629(10) 0.42087(9) 0.51096(7) 0.0195(2) Uani 1 1 d . . . . .
N008 N 0.31780(12) 0.45861(10) 0.62578(8) 0.0149(3) Uani 1 1 d . . . . .
H008 H 0.383995 0.478413 0.640737 0.018 Uiso 1 1 calc R U . . .
C009 C 0.31372(14) 0.42976(12) 0.76654(10) 0.0146(3) Uani 1 1 d . . . . .
C00A C 0.23651(14) 0.44188(12) 0.69188(9) 0.0139(3) Uani 1 1 d . . . . .
C00B C 0.06697(14) 0.33333(12) 0.73688(11) 0.0167(3) Uani 1 1 d . . . . .
H00B H 0.082949 0.332737 0.792092 0.020 Uiso 1 1 calc R U . . .
C00C C 0.07133(15) 0.54611(13) 0.63881(11) 0.0176(3) Uani 1 1 d . . . . .
H00C H 0.094809 0.536678 0.585545 0.021 Uiso 1 1 calc R U . . .
C00D C 0.23102(14) 0.62628(12) 0.71557(11) 0.0154(3) Uani 1 1 d . . . . .
C00E C 0.16443(13) 0.34576(12) 0.67783(10) 0.0149(3) Uani 1 1 d . . . . .
H00E H 0.130754 0.351208 0.623684 0.018 Uiso 1 1 calc R U . . .
C00F C 0.24211(14) 0.25556(12) 0.67650(10) 0.0151(3) Uani 1 1 d . . . . .
C00G C 0.26893(15) 0.20534(13) 0.74766(10) 0.0177(3) Uani 1 1 d . . . . .
H00G H 0.239568 0.226313 0.797062 0.021 Uiso 1 1 calc R U . . .
C00H C 0.25888(14) 0.68330(13) 0.64822(10) 0.0172(3) Uani 1 1 d . . . . .
H00H H 0.232221 0.665954 0.597109 0.021 Uiso 1 1 calc R U . . .
C00I C 0.30414(14) 0.44753(12) 0.54464(10) 0.0157(3) Uani 1 1 d . . . . .
C00J C 0.27119(14) 0.65397(13) 0.79205(11) 0.0168(3) Uani 1 1 d . . . . .
H00J H 0.254401 0.616281 0.837531 0.020 Uiso 1 1 calc R U . . .
C00K C 0.35593(15) 0.13943(12) 0.60232(11) 0.0189(3) Uani 1 1 d . . . . .
C00L C 0.15797(13) 0.53414(12) 0.70559(10) 0.0150(3) Uani 1 1 d . . . . .
H00L H 0.116456 0.524012 0.756414 0.018 Uiso 1 1 calc R U . . .
C00M C -0.03999(15) 0.32325(13) 0.71338(12) 0.0214(4) Uani 1 1 d . . . . .
H00A H -0.057894 0.323631 0.658470 0.026 Uiso 1 1 calc R U . . .
H00D H -0.097236 0.315798 0.751777 0.026 Uiso 1 1 calc R U . . .
C00N C 0.33661(14) 0.73871(13) 0.79905(11) 0.0183(3) Uani 1 1 d . . . . .
C00O C 0.36576(15) 0.79599(12) 0.73276(11) 0.0201(3) Uani 1 1 d . . . . .
H00O H 0.409902 0.852293 0.738420 0.024 Uiso 1 1 calc R U . . .
C00P C 0.38542(15) 0.08954(13) 0.67231(11) 0.0201(3) Uani 1 1 d . . . . .
H00P H 0.433714 0.035440 0.671060 0.024 Uiso 1 1 calc R U . . .
C00Q C 0.32625(15) 0.76568(13) 0.65770(11) 0.0199(3) Uani 1 1 d . . . . .
C00R C 0.28499(14) 0.22109(12) 0.60287(11) 0.0171(3) Uani 1 1 d . . . . .
H00R H 0.266225 0.252515 0.554623 0.021 Uiso 1 1 calc R U . . .
C00S C 0.40840(14) 0.47073(13) 0.49586(10) 0.0176(3) Uani 1 1 d . . . . .
C00T C 0.44546(15) 0.40191(14) 0.43915(11) 0.0221(4) Uani 1 1 d . . . . .
H00T H 0.407749 0.342151 0.433977 0.026 Uiso 1 1 calc R U . . .
C00U C 0.33974(15) 0.12385(13) 0.74427(11) 0.0209(4) Uani 1 1 d . . . . .
C00V C 0.53844(16) 0.42244(16) 0.39047(12) 0.0282(4) Uani 1 1 d . . . . .
H00V H 0.563867 0.375962 0.353320 0.034 Uiso 1 1 calc R U . . .
C00W C -0.03603(16) 0.56929(16) 0.65212(12) 0.0274(4) Uani 1 1 d . . . . .
H00F H -0.061655 0.579116 0.704837 0.033 Uiso 1 1 calc R U . . .
H00I H -0.086041 0.575787 0.608791 0.033 Uiso 1 1 calc R U . . .
C00X C 0.46439(15) 0.56017(14) 0.50288(11) 0.0220(4) Uani 1 1 d . . . . .
H00X H 0.440122 0.606189 0.540809 0.026 Uiso 1 1 calc R U . . .
C00Y C 0.59354(16) 0.51188(17) 0.39697(12) 0.0302(4) Uani 1 1 d . . . . .
H00Y H 0.655276 0.525784 0.363663 0.036 Uiso 1 1 calc R U . . .
C00Z C 0.32497(16) 0.38837(14) 0.90416(11) 0.0234(4) Uani 1 1 d . . . . .
H00K H 0.378465 0.337743 0.890430 0.035 Uiso 1 1 calc R U . . .
H00M H 0.277258 0.366131 0.947664 0.035 Uiso 1 1 calc R U . . .
H00N H 0.365258 0.446322 0.920824 0.035 Uiso 1 1 calc R U . . .
C010 C 0.55691(16) 0.58087(17) 0.45307(13) 0.0288(4) Uani 1 1 d . . . . .
H010 H 0.594124 0.640954 0.457427 0.035 Uiso 1 1 calc R U . . .

loop_
_atom_site_aniso_label
_atom_site_aniso_U_11
_atom_site_aniso_U_22
_atom_site_aniso_U_33
_atom_site_aniso_U_23
_atom_site_aniso_U_13
_atom_site_aniso_U_12
Cl01 0.0296(2) 0.0244(2) 0.0240(2) -0.00395(16) -0.00575(17) -0.00590(17)
Cl02 0.0272(2) 0.0259(2) 0.0275(2) 0.00889(17) 0.00201(18) -0.00626(18)
Cl03 0.0392(3) 0.0230(2) 0.0231(2) -0.00121(17) 0.01113(18) 0.00877(18)
Cl04 0.0426(3) 0.0356(3) 0.0225(2) 0.00703(18) -0.0006(2) 0.0190(2)
O005 0.0131(5) 0.0216(6) 0.0210(6) -0.0005(5) -0.0014(5) 0.0003(5)
O006 0.0163(5) 0.0227(6) 0.0136(5) -0.0001(5) -0.0004(5) 0.0004(5)
O007 0.0179(6) 0.0219(6) 0.0188(6) 0.0008(5) -0.0026(5) -0.0023(5)
N008 0.0120(6) 0.0167(7) 0.0161(7) -0.0017(5) 0.0011(5) -0.0016(5)
C009 0.0169(8) 0.0112(7) 0.0156(7) -0.0029(6) -0.0002(6) 0.0009(6)
C00A 0.0128(7) 0.0149(8) 0.0141(7) 0.0000(6) 0.0013(6) -0.0001(6)
C00B 0.0163(8) 0.0148(7) 0.0191(8) -0.0007(6) 0.0017(6) -0.0004(6)
C00C 0.0179(8) 0.0145(8) 0.0206(8) -0.0011(6) -0.0018(7) 0.0004(6)
C00D 0.0120(7) 0.0142(8) 0.0200(8) -0.0017(6) 0.0013(6) 0.0023(6)
C00E 0.0133(7) 0.0148(8) 0.0165(8) -0.0015(6) 0.0002(6) -0.0004(6)
C00F 0.0127(7) 0.0140(8) 0.0185(8) -0.0018(6) -0.0004(6) -0.0024(6)
C00G 0.0179(8) 0.0183(8) 0.0168(8) -0.0016(6) 0.0009(6) -0.0003(6)
C00H 0.0159(8) 0.0168(8) 0.0190(8) -0.0009(6) 0.0001(6) 0.0031(6)
C00I 0.0169(8) 0.0123(7) 0.0180(8) 0.0002(6) -0.0007(6) 0.0018(6)
C00J 0.0144(8) 0.0165(8) 0.0196(8) 0.0004(7) 0.0013(6) 0.0029(6)
C00K 0.0192(8) 0.0165(7) 0.0210(8) -0.0013(6) 0.0039(7) -0.0008(7)
C00L 0.0129(8) 0.0142(7) 0.0178(8) -0.0006(6) 0.0012(6) 0.0009(6)
C00M 0.0169(8) 0.0218(9) 0.0255(9) 0.0000(7) 0.0013(7) -0.0025(7)
C00N 0.0146(7) 0.0173(8) 0.0231(9) -0.0028(7) -0.0017(6) 0.0014(6)
C00O 0.0153(7) 0.0163(8) 0.0288(9) 0.0001(7) -0.0006(7) -0.0021(7)
C00P 0.0187(8) 0.0156(8) 0.0261(9) -0.0004(7) 0.0013(7) 0.0032(7)
C00Q 0.0161(7) 0.0188(8) 0.0246(9) 0.0026(7) 0.0035(7) 0.0003(6)
C00R 0.0180(7) 0.0144(7) 0.0190(8) 0.0005(6) 0.0006(7) -0.0017(6)
C00S 0.0153(8) 0.0227(8) 0.0148(8) 0.0019(6) -0.0010(7) 0.0040(6)
C00T 0.0220(8) 0.0252(9) 0.0190(8) 0.0000(7) 0.0002(7) 0.0065(7)
C00U 0.0205(8) 0.0200(8) 0.0221(9) 0.0012(7) -0.0026(7) 0.0013(7)
C00V 0.0242(9) 0.0409(11) 0.0196(9) -0.0003(8) 0.0038(8) 0.0150(8)
C00W 0.0195(8) 0.0350(11) 0.0276(9) -0.0071(8) -0.0049(7) 0.0072(8)
C00X 0.0195(8) 0.0269(9) 0.0197(9) -0.0011(7) 0.0031(7) 0.0008(7)
C00Y 0.0178(8) 0.0487(12) 0.0241(9) 0.0061(9) 0.0072(8) 0.0053(8)
C00Z 0.0250(9) 0.0298(9) 0.0153(8) 0.0021(7) -0.0035(7) 0.0026(7)
C010 0.0204(9) 0.0373(11) 0.0285(10) 0.0020(8) 0.0036(8) -0.0056(8)

loop_
_atom_type_symbol
_atom_type_description
_atom_type_scat_dispersion_real
_atom_type_scat_dispersion_imag
_atom_type_scat_source
C C 0.0181 0.0091 'International Tables Vol C Tables 4.2.6.8 and 6.1.1.4'
H H 0.0000 0.0000 'International Tables Vol C Tables 4.2.6.8 and 6.1.1.4'
Cl Cl 0.3639 0.7018 'International Tables Vol C Tables 4.2.6.8 and 6.1.1.4'
N N 0.0311 0.0180 'International Tables Vol C Tables 4.2.6.8 and 6.1.1.4'
O O 0.0492 0.0322 'International Tables Vol C Tables 4.2.6.8 and 6.1.1.4'

loop_
_geom_angle_atom_site_label_1
_geom_angle_atom_site_label_2
_geom_angle_atom_site_label_3
_geom_angle
_geom_angle_site_symmetry_1
_geom_angle_site_symmetry_3
_geom_angle_publ_flag
C009 O006 C00Z 114.56(13) . . ?
C00A N008 H008 115.2 . . ?
C00I N008 H008 115.2 . . ?
C00I N008 C00A 129.68(14) . . ?
O005 C009 O006 123.55(16) . . ?
O005 C009 C00A 123.85(16) . . ?
O006 C009 C00A 112.59(13) . . ?
N008 C00A C009 103.10(13) . . ?
N008 C00A C00E 111.71(13) . . ?
N008 C00A C00L 111.41(13) . . ?
C009 C00A C00E 110.27(13) . . ?
C009 C00A C00L 108.46(13) . . ?
C00L C00A C00E 111.53(13) . . ?
C00E C00B H00B 118.6 . . ?
C00M C00B H00B 118.6 . . ?
C00M C00B C00E 122.88(17) . . ?
C00L C00C H00C 118.3 . . ?
C00W C00C H00C 118.3 . . ?
C00W C00C C00L 123.39(17) . . ?
C00H C00D C00J 119.30(16) . . ?
C00H C00D C00L 120.17(15) . . ?
C00J C00D C00L 120.52(15) . . ?
C00A C00E H00E 106.8 . . ?
C00B C00E C00A 113.93(13) . . ?
C00B C00E H00E 106.8 . . ?
C00B C00E C00F 111.83(14) . . ?
C00F C00E C00A 110.27(13) . . ?
C00F C00E H00E 106.8 . . ?
C00G C00F C00E 121.06(15) . . ?
C00G C00F C00R 119.08(15) . . ?
C00R C00F C00E 119.84(15) . . ?
C00F C00G H00G 120.2 . . ?
C00U C00G C00F 119.56(16) . . ?
C00U C00G H00G 120.2 . . ?
C00D C00H H00H 120.1 . . ?
C00Q C00H C00D 119.74(16) . . ?
C00Q C00H H00H 120.1 . . ?
O007 C00I N008 125.38(16) . . ?
O007 C00I C00S 120.47(15) . . ?
N008 C00I C00S 114.15(15) . . ?
C00D C00J H00J 120.5 . . ?
C00N C00J C00D 119.01(16) . . ?
C00N C00J H00J 120.5 . . ?
C00P C00K Cl03 118.56(13) . . ?
C00P C00K C00R 122.50(16) . . ?
C00R C00K Cl03 118.93(14) . . ?
C00A C00L H00L 107.6 . . ?
C00C C00L C00A 112.17(14) . . ?
C00C C00L C00D 111.69(14) . . ?
C00C C00L H00L 107.6 . . ?
C00D C00L C00A 109.84(13) . . ?
C00D C00L H00L 107.6 . . ?
C00B C00M H00A 120.0 . . ?
C00B C00M H00D 120.0 . . ?
H00A C00M H00D 120.0 . . ?
C00J C00N Cl01 119.51(14) . . ?
C00O C00N Cl01 117.97(13) . . ?
C00O C00N C00J 122.51(16) . . ?
C00N C00O H00O 121.5 . . ?
C00Q C00O C00N 117.05(16) . . ?
C00Q C00O H00O 121.5 . . ?
C00K C00P H00P 121.5 . . ?
C00K C00P C00U 116.94(15) . . ?
C00U C00P H00P 121.5 . . ?
C00H C00Q Cl02 118.78(14) . . ?
C00H C00Q C00O 122.36(17) . . ?
C00O C00Q Cl02 118.86(13) . . ?
C00F C00R H00R 120.3 . . ?
C00K C00R C00F 119.42(16) . . ?
C00K C00R H00R 120.3 . . ?
C00T C00S C00I 118.32(16) . . ?
C00X C00S C00I 121.82(15) . . ?
C00X C00S C00T 119.77(16) . . ?
C00S C00T H00T 120.0 . . ?
C00V C00T C00S 120.04(18) . . ?
C00V C00T H00T 120.0 . . ?
C00G C00U Cl04 118.21(14) . . ?
C00P C00U Cl04 119.30(14) . . ?
C00P C00U C00G 122.48(16) . . ?
C00T C00V H00V 119.9 . . ?
C00Y C00V C00T 120.17(19) . . ?
C00Y C00V H00V 119.9 . . ?
C00C C00W H00F 120.0 . . ?
C00C C00W H00I 120.0 . . ?
H00F C00W H00I 120.0 . . ?
C00S C00X H00X 120.0 . . ?
C00S C00X C010 119.92(17) . . ?
C010 C00X H00X 120.0 . . ?
C00V C00Y H00Y 119.9 . . ?
C00V C00Y C010 120.11(18) . . ?
C010 C00Y H00Y 119.9 . . ?
O006 C00Z H00K 109.5 . . ?
O006 C00Z H00M 109.5 . . ?
O006 C00Z H00N 109.5 . . ?
H00K C00Z H00M 109.5 . . ?
H00K C00Z H00N 109.5 . . ?
H00M C00Z H00N 109.5 . . ?
C00X C010 H010 120.0 . . ?
C00Y C010 C00X 119.98(19) . . ?
C00Y C010 H010 120.0 . . ?

loop_
_geom_bond_atom_site_label_1
_geom_bond_atom_site_label_2
_geom_bond_distance
_geom_bond_site_symmetry_2
_geom_bond_publ_flag
Cl01 C00N 1.7398(18) . ?
Cl02 C00Q 1.7476(19) . ?
Cl03 C00K 1.7370(18) . ?
Cl04 C00U 1.7408(18) . ?
O005 C009 1.206(2) . ?
O006 C009 1.332(2) . ?
O006 C00Z 1.452(2) . ?
O007 C00I 1.228(2) . ?
N008 H008 0.8600 . ?
N008 C00A 1.468(2) . ?
N008 C00I 1.357(2) . ?
C009 C00A 1.539(2) . ?
C00A C00E 1.576(2) . ?
C00A C00L 1.575(2) . ?
C00B H00B 0.9300 . ?
C00B C00E 1.514(2) . ?
C00B C00M 1.324(2) . ?
C00C H00C 0.9300 . ?
C00C C00L 1.509(2) . ?
C00C C00W 1.320(3) . ?
C00D C00H 1.394(2) . ?
C00D C00J 1.399(2) . ?
C00D C00L 1.529(2) . ?
C00E H00E 0.9800 . ?
C00E C00F 1.530(2) . ?
C00F C00G 1.394(2) . ?
C00F C00R 1.396(2) . ?
C00G H00G 0.9300 . ?
C00G C00U 1.388(2) . ?
C00H H00H 0.9300 . ?
C00H C00Q 1.381(3) . ?
C00I C00S 1.500(2) . ?
C00J H00J 0.9300 . ?
C00J C00N 1.391(2) . ?
C00K C00P 1.383(3) . ?
C00K C00R 1.389(2) . ?
C00L H00L 0.9800 . ?
C00M H00A 0.9300 . ?
C00M H00D 0.9300 . ?
C00N C00O 1.386(2) . ?
C00O H00O 0.9300 . ?
C00O C00Q 1.385(3) . ?
C00P H00P 0.9300 . ?
C00P C00U 1.384(3) . ?
C00R H00R 0.9300 . ?
C00S C00T 1.393(2) . ?
C00S C00X 1.388(3) . ?
C00T H00T 0.9300 . ?
C00T C00V 1.385(3) . ?
C00V H00V 0.9300 . ?
C00V C00Y 1.383(3) . ?
C00W H00F 0.9300 . ?
C00W H00I 0.9300 . ?
C00X H00X 0.9300 . ?
C00X C010 1.392(3) . ?
C00Y H00Y 0.9300 . ?
C00Y C010 1.387(3) . ?
C00Z H00K 0.9600 . ?
C00Z H00M 0.9600 . ?
C00Z H00N 0.9600 . ?
C010 H010 0.9300 . ?

loop_
_geom_torsion_atom_site_label_1
_geom_torsion_atom_site_label_2
_geom_torsion_atom_site_label_3
_geom_torsion_atom_site_label_4
_geom_torsion
_geom_torsion_site_symmetry_1
_geom_torsion_site_symmetry_2
_geom_torsion_site_symmetry_3
_geom_torsion_site_symmetry_4
_geom_torsion_publ_flag
Cl01 C00N C00O C00Q -178.44(13) . . . . ?
Cl03 C00K C00P C00U -178.49(14) . . . . ?
Cl03 C00K C00R C00F 179.91(13) . . . . ?
O005 C009 C00A N008 1.7(2) . . . . ?
O005 C009 C00A C00E 121.09(17) . . . . ?
O005 C009 C00A C00L -116.52(18) . . . . ?
O006 C009 C00A N008 -178.29(13) . . . . ?
O006 C009 C00A C00E -58.89(17) . . . . ?
O006 C009 C00A C00L 63.49(17) . . . . ?
O007 C00I C00S C00T -50.8(2) . . . . ?
O007 C00I C00S C00X 125.79(18) . . . . ?
N008 C00A C00E C00B -170.87(13) . . . . ?
N008 C00A C00E C00F 62.43(17) . . . . ?
N008 C00A C00L C00C 72.67(17) . . . . ?
N008 C00A C00L C00D -52.17(17) . . . . ?
N008 C00I C00S C00T 129.04(17) . . . . ?
N008 C00I C00S C00X -54.4(2) . . . . ?
C009 C00A C00E C00B 75.10(17) . . . . ?
C009 C00A C00E C00F -51.59(17) . . . . ?
C009 C00A C00L C00C -174.53(14) . . . . ?
C009 C00A C00L C00D 60.64(17) . . . . ?
C00A N008 C00I O007 0.6(3) . . . . ?
C00A N008 C00I C00S -179.19(15) . . . . ?
C00A C00E C00F C00G 88.74(18) . . . . ?
C00A C00E C00F C00R -92.81(18) . . . . ?
C00B C00E C00F C00G -39.1(2) . . . . ?
C00B C00E C00F C00R 139.33(16) . . . . ?
C00D C00H C00Q Cl02 178.92(13) . . . . ?
C00D C00H C00Q C00O -1.6(3) . . . . ?
C00D C00J C00N Cl01 177.35(13) . . . . ?
C00D C00J C00N C00O -1.4(3) . . . . ?
C00E C00A C00L C00C -52.91(18) . . . . ?
C00E C00A C00L C00D -177.75(13) . . . . ?
C00E C00F C00G C00U -179.94(15) . . . . ?
C00E C00F C00R C00K 179.67(15) . . . . ?
C00F C00G C00U Cl04 -179.09(13) . . . . ?
C00F C00G C00U C00P -0.1(3) . . . . ?
C00G C00F C00R C00K -1.9(2) . . . . ?
C00H C00D C00J C00N 1.0(2) . . . . ?
C00H C00D C00L C00A 91.45(18) . . . . ?
C00H C00D C00L C00C -33.7(2) . . . . ?
C00I N008 C00A C009 159.66(16) . . . . ?
C00I N008 C00A C00E 41.3(2) . . . . ?
C00I N008 C00A C00L -84.2(2) . . . . ?
C00I C00S C00T C00V 177.19(16) . . . . ?
C00I C00S C00X C010 -176.26(17) . . . . ?
C00J C00D C00H C00Q 0.5(2) . . . . ?
C00J C00D C00L C00A -88.13(18) . . . . ?
C00J C00D C00L C00C 146.76(16) . . . . ?
C00J C00N C00O C00Q 0.3(3) . . . . ?
C00K C00P C00U Cl04 177.91(14) . . . . ?
C00K C00P C00U C00G -1.0(3) . . . . ?
C00L C00A C00E C00B -45.46(18) . . . . ?
C00L C00A C00E C00F -172.15(13) . . . . ?
C00L C00D C00H C00Q -179.10(15) . . . . ?
C00L C00D C00J C00N -179.45(14) . . . . ?
C00M C00B C00E C00A 123.20(18) . . . . ?
C00M C00B C00E C00F -110.93(19) . . . . ?
C00N C00O C00Q Cl02 -179.34(13) . . . . ?
C00N C00O C00Q C00H 1.2(3) . . . . ?
C00P C00K C00R C00F 0.7(3) . . . . ?
C00R C00F C00G C00U 1.6(2) . . . . ?
C00R C00K C00P C00U 0.8(3) . . . . ?
C00S C00T C00V C00Y -1.1(3) . . . . ?
C00S C00X C010 C00Y -0.5(3) . . . . ?
C00T C00S C00X C010 0.3(3) . . . . ?
C00T C00V C00Y C010 0.9(3) . . . . ?
C00V C00Y C010 C00X -0.1(3) . . . . ?
C00W C00C C00L C00A 137.25(19) . . . . ?
C00W C00C C00L C00D -98.9(2) . . . . ?
C00X C00S C00T C00V 0.5(3) . . . . ?
C00Z O006 C009 O005 -6.4(2) . . . . ?
C00Z O006 C009 C00A 173.62(13) . . . . ?
